data_7204920
loop_
_publ_author_name
'Batchelor, Elaine'
'Klinowski, Jacek'
'Jones, William'

_publ_section_title
;
 Crystal engineering using co&#x2010;crystallisation of phenazine with
 dicarboxylic acids
;
_journal_issue 4
_journal_name_full 'Journal of Materials Chemistry'
_journal_page_first 839
_journal_paper_doi 10.1039/a908214j
_journal_volume 10
_journal_year 2000
_chemical_compound_source 'Sigma-Aldrich Company Ltd.'
_chemical_formula_moiety 'C12 H8 N2, 2(C5 H6 O4)'
_chemical_formula_sum 'C11 H10 N O4'
_chemical_formula_weight 220.20
_chemical_name_common 'Phenazine bis (citraconic acid)'
_chemical_name_systematic
; 
 dibenzopyrazine bis(cis-2-methyl-2-butenedioic acid) 
;
_space_group_IT_number 14
_symmetry_cell_setting monoclinic
_symmetry_space_group_name_Hall '-P 2yn'
_symmetry_space_group_name_H-M 'P 1 21/n 1'
_atom_sites_solution_hydrogens geom
_atom_sites_solution_primary direct
_atom_sites_solution_secondary difmap
_audit_creation_method SHELXL
_cell_angle_alpha 90.00
_cell_angle_beta 105.13(2)
_cell_angle_gamma 90.00
_cell_formula_units_Z 4
_cell_length_a 6.6790(9)
_cell_length_b 18.660(2)
_cell_length_c 8.9330(10)
_cell_measurement_reflns_used 25
_cell_measurement_temperature 295(2)
_cell_measurement_theta_max 20
_cell_measurement_theta_min 15
_cell_volume 1074.7(2)
_computing_cell_refinement 'CAD4, SETANG <Enraf Nonius>'
_computing_data_collection 'CAD4 <Enraf Nonius>'
_computing_data_reduction 'TEXSAN <Molecular Structure Corporation, 1995>'
_computing_molecular_graphics 'TEXSAN <Molecular Structure Corporation, 1995>'
_computing_publication_material 'SHELXL-97 (Sheldrick, 1997)'
_computing_structure_refinement 'SHELXL-93 (Sheldrick, 1993), SHELXL-97 (Sheldrick, 1997)'
_computing_structure_solution 'SHELXS-86 (Sheldrick, 1990)'
_diffrn_ambient_temperature 295(2)
_diffrn_measurement_device 'Enraf Nonius CAD4'
_diffrn_measurement_method \w/2\q
_diffrn_radiation_monochromator graphite
_diffrn_radiation_source 'fine-focus sealed tube'
_diffrn_radiation_type MoK\a
_diffrn_radiation_wavelength 0.71069
_diffrn_reflns_av_R_equivalents 0.0527
_diffrn_reflns_av_sigmaI/netI 0.0719
_diffrn_reflns_limit_h_max 7
_diffrn_reflns_limit_h_min -7
_diffrn_reflns_limit_k_max 22
_diffrn_reflns_limit_k_min -22
_diffrn_reflns_limit_l_max 10
_diffrn_reflns_limit_l_min 0
_diffrn_reflns_number 1844
_diffrn_reflns_theta_max 24.96
_diffrn_reflns_theta_min 2.18
_diffrn_standards_decay_% 0
_diffrn_standards_interval_count 200
_diffrn_standards_interval_time 3600
_diffrn_standards_number 3
_exptl_absorpt_coefficient_mu 0.105
_exptl_absorpt_correction_type none
_exptl_crystal_colour yellow
_exptl_crystal_density_diffrn 1.361
_exptl_crystal_density_method 'not measured'
_exptl_crystal_description parallelopiped
_exptl_crystal_F_000 460
_exptl_crystal_size_max 0.23
_exptl_crystal_size_mid 0.20
_exptl_crystal_size_min 0.07
_refine_diff_density_max 0.096
_refine_diff_density_min -0.113
_refine_diff_density_rms 0.028
_refine_ls_extinction_method none
_refine_ls_goodness_of_fit_all 0.926
_refine_ls_goodness_of_fit_obs 0.963
_refine_ls_hydrogen_treatment mixed
_refine_ls_matrix_type full
_refine_ls_number_parameters 157
_refine_ls_number_reflns 938
_refine_ls_number_restraints 0
_refine_ls_restrained_S_all 0.926
_refine_ls_restrained_S_obs 0.963
_refine_ls_R_factor_all 0.1091
_refine_ls_R_factor_obs 0.0393
_refine_ls_shift/esd_max -0.024
_refine_ls_shift/esd_mean 0.002
_refine_ls_structure_factor_coef Fsqd
_refine_ls_weighting_details 'w=1/[\s^2^(Fo^2^)+(0.0742P)^2^+0.0000P] where P=(Fo^2^+2Fc^2^)/3'
_refine_ls_weighting_scheme calc
_refine_ls_wR_factor_all 0.1262
_refine_ls_wR_factor_obs 0.0867
_reflns_number_observed 495
_reflns_number_total 938
_reflns_observed_criterion >2sigma(I)
_cod_data_source_file a908214j.txt
_cod_data_source_block 3d
_cod_depositor_comments
;
The following automatic conversions were performed:
'_symmetry_cell_setting' value 'Monoclinic' changed to 'monoclinic'
according to '/home/saulius/struct/CIF-dictionaries/cif_core.dic'
dictionary named 'cif_core.dic' version 2.4.1 from 2010-06-29.

Automatic conversion script
Id: cif_fix_enum 1527 2010-12-29 10:47:43Z saulius 

The following automatic conversions were performed:

'_refine_ls_weighting_scheme' value 'calc
w=1/[\s^2^(Fo^2^)+(0.0742P)^2^+0.0000P] where P=(Fo^2^+2Fc^2^)/3' was
changed to 'calc'. New tag '_refine_ls_weighting_details' was
created. The value of the new tag was set to
'w=1/[\s^2^(Fo^2^)+(0.0742P)^2^+0.0000P] where P=(Fo^2^+2Fc^2^)/3'.

Automatic conversion script
Id: cif_fix_values 3143 2015-03-26 13:38:13Z robertas 
;
_cod_database_code 7204920

loop_
_symmetry_equiv_pos_as_xyz
'x, y, z'
'-x+1/2, y+1/2, -z+1/2'
'-x, -y, -z'
'x-1/2, -y-1/2, z-1/2'

loop_
_atom_site_aniso_label
_atom_site_aniso_U_11
_atom_site_aniso_U_22
_atom_site_aniso_U_33
_atom_site_aniso_U_23
_atom_site_aniso_U_13
_atom_site_aniso_U_12
O1 0.056(5) 0.083(3) 0.096(5) -0.015(3) 0.034(6) -0.008(3)
O2 0.047(3) 0.084(2) 0.056(3) -0.011(3) 0.011(3) -0.020(3)
O3 0.046(3) 0.055(2) 0.072(3) 0.011(2) -0.006(3) -0.009(2)
O4 0.039(3) 0.064(2) 0.073(3) 0.007(2) -0.007(3) -0.002(2)
N1 0.041(3) 0.056(2) 0.052(3) -0.014(3) 0.000(4) -0.002(2)
C1 0.053(5) 0.076(4) 0.062(5) 0.002(4) -0.008(5) 0.002(3)
C2 0.043(4) 0.066(3) 0.059(4) -0.005(3) -0.002(5) -0.004(3)
C3 0.037(4) 0.052(3) 0.042(4) -0.005(3) 0.013(5) 0.000(3)
C4 0.044(4) 0.051(3) 0.053(5) -0.012(3) 0.003(5) -0.002(3)
C5 0.048(5) 0.059(3) 0.064(4) -0.001(4) 0.018(5) -0.006(3)
C6 0.064(5) 0.066(3) 0.082(5) 0.012(4) 0.002(6) 0.000(3)
C8 0.037(5) 0.046(3) 0.056(6) 0.002(4) 0.011(6) 0.003(3)
C9 0.037(4) 0.043(2) 0.040(4) 0.002(3) 0.027(5) -0.008(3)
C10 0.036(4) 0.052(3) 0.053(5) -0.010(3) 0.014(5) -0.006(3)
C11 0.031(3) 0.048(3) 0.046(4) -0.008(3) 0.012(4) 0.000(3)
C12 0.066(5) 0.065(3) 0.095(6) 0.023(4) 0.020(7) -0.005(3)

loop_
_atom_site_label
_atom_site_type_symbol
_atom_site_fract_x
_atom_site_fract_y
_atom_site_fract_z
_atom_site_U_iso_or_equiv
_atom_site_thermal_displace_type
_atom_site_occupancy
_atom_site_calc_flag
_atom_site_refinement_flags
_atom_site_disorder_group
O1 O 0.4791(9) 0.8279(3) 0.2233(8) 0.076(4) Uani 1 d . .
O2 O 0.4549(7) 0.8883(2) 0.4349(5) 0.063(2) Uani 1 d . .
H2O H 0.5901(132) 0.9103(35) 0.4278(111) 0.116(26) Uiso 1 d . .
O3 O 0.1565(6) 0.9548(2) 0.1417(5) 0.061(2) Uani 1 d . .
O4 O -0.1691(6) 0.9282(2) 0.0198(5) 0.063(2) Uani 1 d . .
H4O H -0.1672(117) 0.9744(31) -0.0346(82) 0.101(21) Uiso 1 d . .
N1 N 0.1779(7) 0.0432(2) 0.5346(6) 0.052(2) Uani 1 d . .
C1 C 0.3290(9) -0.0924(3) 0.8283(7) 0.068(4) Uani 1 d . .
H1 H 0.4414(9) -0.1040(3) 0.9109(7) 0.065(7) Uiso 1 calc R .
C2 C 0.3374(8) -0.0344(3) 0.7447(6) 0.059(3) Uani 1 d . .
H2 H 0.4552(8) -0.0057(3) 0.7699(6) 0.065(7) Uiso 1 calc R .
C3 C 0.1688(8) -0.0154(3) 0.6167(6) 0.043(3) Uani 1 d . .
C4 C 0.0117(9) 0.0602(2) 0.4164(7) 0.051(3) Uani 1 d . .
C5 C -0.0135(9) -0.1216(3) 0.6745(7) 0.056(3) Uani 1 d . .
H5 H -0.1288(9) -0.1515(3) 0.6522(7) 0.065(7) Uiso 1 calc R .
C6 C 0.1505(10) -0.1372(3) 0.7937(8) 0.074(4) Uani 1 d . .
H6 H 0.1472(10) -0.1776(3) 0.8540(8) 0.065(7) Uiso 1 calc R .
C8 C 0.3854(12) 0.8469(3) 0.3129(9) 0.047(4) Uani 1 d . .
C9 C 0.1671(9) 0.8210(2) 0.3092(7) 0.037(3) Uani 1 d . .
C10 C 0.0007(9) 0.8524(2) 0.2183(7) 0.047(3) Uani 1 d . .
H10 H -0.1281(9) 0.8324(2) 0.2143(7) 0.049(14) Uiso 1 calc R .
C11 C 0.0057(8) 0.9156(2) 0.1249(7) 0.041(3) Uani 1 d . .
C12 C 0.1601(11) 0.7569(3) 0.4060(9) 0.075(4) Uani 1 d . .
H12A H 0.2261(69) 0.7676(8) 0.5126(12) 0.122(15) Uiso 1 calc R .
H12B H 0.2313(61) 0.7179(8) 0.3722(37) 0.122(15) Uiso 1 calc R .
H12C H 0.0183(11) 0.7437(16) 0.3960(43) 0.122(15) Uiso 1 calc R .

loop_
_atom_type_symbol
_atom_type_description
_atom_type_scat_dispersion_real
_atom_type_scat_dispersion_imag
_atom_type_scat_source
C C 0.0033 0.0016 'International Tables Vol C Tables 4.2.6.8 and 6.1.1.4'
H H 0.0000 0.0000 'International Tables Vol C Tables 4.2.6.8 and 6.1.1.4'
N N 0.0061 0.0033 'International Tables Vol C Tables 4.2.6.8 and 6.1.1.4'
O O 0.0106 0.0060 'International Tables Vol C Tables 4.2.6.8 and 6.1.1.4'

loop_
_geom_angle_atom_site_label_1
_geom_angle_atom_site_label_2
_geom_angle_atom_site_label_3
_geom_angle
_geom_angle_site_symmetry_1
_geom_angle_site_symmetry_3
_geom_angle_publ_flag
C3 N1 C4 118.6(4) . . ?
C2 C1 C6 120.9(4) . . ?
C1 C2 C3 121.0(5) . . ?
N1 C3 C2 120.6(4) . . ?
N1 C3 C4 121.6(4) . 3_556 ?
C2 C3 C4 117.8(5) . 3_556 ?
N1 C4 C5 120.9(5) . 3_556 ?
N1 C4 C3 119.8(5) . 3_556 ?
C5 C4 C3 119.3(4) 3_556 3_556 ?
C6 C5 C4 120.4(5) . 3_556 ?
C5 C6 C1 120.5(6) . . ?
O1 C8 O2 126.6(8) . . ?
O1 C8 C9 123.8(6) . . ?
O2 C8 C9 109.4(9) . . ?
C10 C9 C12 124.3(6) . . ?
C10 C9 C8 120.9(6) . . ?
C12 C9 C8 114.7(5) . . ?
C9 C10 C11 124.7(6) . . ?
O3 C11 O4 122.1(5) . . ?
O3 C11 C10 123.9(3) . . ?
O4 C11 C10 114.0(4) . . ?

loop_
_geom_bond_atom_site_label_1
_geom_bond_atom_site_label_2
_geom_bond_distance
_geom_bond_site_symmetry_2
_geom_bond_publ_flag
O1 C8 1.192(12) . ?
O2 C8 1.317(8) . ?
O3 C11 1.220(7) . ?
O4 C11 1.314(4) . ?
N1 C3 1.326(7) . ?
N1 C4 1.355(5) . ?
C1 C2 1.324(8) . ?
C1 C6 1.422(9) . ?
C2 C3 1.424(5) . ?
C3 C4 1.433(8) 3_556 ?
C4 C5 1.406(8) 3_556 ?
C4 C3 1.433(8) 3_556 ?
C5 C6 1.346(6) . ?
C5 C4 1.406(8) 3_556 ?
C8 C9 1.528(13) . ?
C9 C10 1.329(6) . ?
C9 C12 1.483(9) . ?
C10 C11 1.451(8) . ?

loop_
_geom_torsion_atom_site_label_1
_geom_torsion_atom_site_label_2
_geom_torsion_atom_site_label_3
_geom_torsion_atom_site_label_4
_geom_torsion
_geom_torsion_site_symmetry_1
_geom_torsion_site_symmetry_2
_geom_torsion_site_symmetry_3
_geom_torsion_site_symmetry_4
_geom_torsion_publ_flag
C6 C1 C2 C3 -0.5(11) . . . . ?
C4 N1 C3 C2 -178.3(6) . . . . ?
C4 N1 C3 C4 -0.3(10) . . . 3_556 ?
C1 C2 C3 N1 179.3(8) . . . . ?
C1 C2 C3 C4 1.3(10) . . . 3_556 ?
C3 N1 C4 C5 -179.8(8) . . . 3_556 ?
C3 N1 C4 C3 0.3(10) . . . 3_556 ?
C4 C5 C6 C1 -0.7(12) 3_556 . . . ?
C2 C1 C6 C5 0.2(12) . . . . ?
O1 C8 C9 C10 -84.9(8) . . . . ?
O2 C8 C9 C10 99.6(8) . . . . ?
O1 C8 C9 C12 91.6(10) . . . . ?
O2 C8 C9 C12 -84.0(7) . . . . ?
C12 C9 C10 C11 179.1(7) . . . . ?
C8 C9 C10 C11 -4.8(10) . . . . ?
C9 C10 C11 O3 -14.8(11) . . . . ?
C9 C10 C11 O4 166.0(6) . . . . ?
